data_4320806
loop_
_publ_author_name
'Deping Cheng'
'Masood A. Khan'
'Robert P. Houser'

_publ_section_title
;
 Coordination Polymers Composed of Copper(II), Trimesic Acid, and
 Imidazole: 3D Architecture Stabilized by Hydrogen Bonding
;
_journal_name_full 'Inorganic Chemistry'
_journal_page_first 6858
_journal_page_last 6859
_journal_paper_doi 10.1021/ic015609v
_journal_volume 40
_journal_year 2001
_chemical_formula_sum 'C36 H46 Cu3 N12 O20'
_chemical_formula_weight 1157.47
_chemical_name_systematic
; 
 ? 
;
_space_group_IT_number 2
_symmetry_cell_setting triclinic
_symmetry_space_group_name_Hall '-P 1'
_symmetry_space_group_name_H-M 'P -1'
_atom_sites_solution_hydrogens geom
_atom_sites_solution_primary direct
_atom_sites_solution_secondary difmap
_audit_creation_method SHELXL-97
_cell_angle_alpha 75.896(17)
_cell_angle_beta 77.73(2)
_cell_angle_gamma 77.018(7)
_cell_formula_units_Z 2
_cell_length_a 10.049(2)
_cell_length_b 14.290(3)
_cell_length_c 18.843(7)
_cell_measurement_reflns_used 58
_cell_measurement_temperature 173(2)
_cell_measurement_theta_max 16.49
_cell_measurement_theta_min 2.32
_cell_volume 2521.3(12)
_computing_cell_refinement 'Bruker XSCANS'
_computing_data_collection 'Bruker XSCANS'
_computing_data_reduction 'Bruker SHELXTL'
_computing_molecular_graphics 'Bruker SHELXTL'
_computing_publication_material 'Bruker SHELXTL'
_computing_structure_refinement 'SHELXL-97 (Sheldrick, 1997)'
_computing_structure_solution 'SHELXS-97 (Sheldrick, 1990)'
_diffrn_ambient_temperature 173(2)
_diffrn_measured_fraction_theta_full 0.991
_diffrn_measured_fraction_theta_max 0.991
_diffrn_measurement_device_type 'Bruker P4'
_diffrn_measurement_method '\w scans'
_diffrn_radiation_monochromator graphite
_diffrn_radiation_source 'fine-focus sealed tube'
_diffrn_radiation_type MoK\a
_diffrn_radiation_wavelength 0.71073
_diffrn_reflns_av_R_equivalents 0.0780
_diffrn_reflns_av_sigmaI/netI 0.0483
_diffrn_reflns_limit_h_max 11
_diffrn_reflns_limit_h_min 0
_diffrn_reflns_limit_k_max 16
_diffrn_reflns_limit_k_min -16
_diffrn_reflns_limit_l_max 22
_diffrn_reflns_limit_l_min -21
_diffrn_reflns_number 9330
_diffrn_reflns_theta_full 25.00
_diffrn_reflns_theta_max 25.00
_diffrn_reflns_theta_min 2.05
_diffrn_standards_decay_% 3.2
_diffrn_standards_interval_count 97
_diffrn_standards_number 3
_exptl_absorpt_coefficient_mu 1.338
_exptl_absorpt_correction_type none
_exptl_crystal_colour blue
_exptl_crystal_density_diffrn 1.524
_exptl_crystal_density_method 'not measured'
_exptl_crystal_description prism
_exptl_crystal_F_000 1186
_exptl_crystal_size_max 0.48
_exptl_crystal_size_mid 0.44
_exptl_crystal_size_min 0.42
_refine_diff_density_max 2.074
_refine_diff_density_min -1.650
_refine_diff_density_rms 0.120
_refine_ls_extinction_method none
_refine_ls_goodness_of_fit_ref 1.014
_refine_ls_hydrogen_treatment mixed
_refine_ls_matrix_type full
_refine_ls_number_parameters 704
_refine_ls_number_reflns 8782
_refine_ls_number_restraints 148
_refine_ls_restrained_S_all 1.007
_refine_ls_R_factor_all 0.0655
_refine_ls_R_factor_gt 0.0565
_refine_ls_shift/su_max 0.045
_refine_ls_shift/su_mean 0.001
_refine_ls_structure_factor_coef Fsqd
_refine_ls_weighting_details 'calc w=1/[\s^2^(Fo^2^)+(0.0993P)^2^+4.3146P] where P=(Fo^2^+2Fc^2^)/3'
_refine_ls_weighting_scheme calc
_refine_ls_wR_factor_gt 0.1467
_refine_ls_wR_factor_ref 0.1550
_reflns_number_gt 7526
_reflns_number_total 8782
_reflns_threshold_expression >2sigma(I)
_cod_data_source_file ic015609v_s2_1.cif
_cod_data_source_block bh136a
_cod_depositor_comments
;
The following automatic conversions were performed:

'_symmetry_cell_setting' value 'Triclinic' changed to 'triclinic'
according to the built-in table from CIF Core dictionary named
'cif_core.dic' version 2.4.1 from 2010-06-29.

Automatic conversion script
Id: cif_fix_values 1646 2011-03-28 12:23:43Z adriana 
;
_cod_original_cell_volume 2521.5(13)
_cod_database_code 4320806

loop_
_symmetry_equiv_pos_as_xyz
'x, y, z'
'-x, -y, -z'

loop_
_atom_site_label
_atom_site_type_symbol
_atom_site_fract_x
_atom_site_fract_y
_atom_site_fract_z
_atom_site_U_iso_or_equiv
_atom_site_adp_type
_atom_site_occupancy
_atom_site_symmetry_multiplicity
_atom_site_calc_flag
_atom_site_refinement_flags
_atom_site_disorder_assembly
_atom_site_disorder_group
Cu1 Cu -2.08801(4) 1.43987(3) 0.95282(2) 0.02832(10) Uani 1 1 d . . .
O1 O -1.8895(2) 1.38779(15) 0.92668(13) 0.0266(5) Uani 1 1 d . . .
O2 O -1.7820(2) 1.46776(16) 0.97884(13) 0.0319(5) Uani 1 1 d . . .
N1 N -2.1050(3) 1.3286(2) 1.03680(16) 0.0321(7) Uani 1 1 d . . .
N2 N -2.1992(3) 1.2347(2) 1.13591(19) 0.0456(9) Uani 1 1 d . . .
H2A H -2.2604 1.2131 1.1738 0.055 Uiso 1 1 calc R . .
N3 N -2.0743(3) 1.5520(2) 0.86970(15) 0.0335(7) Uani 1 1 d . . .
N4 N -2.0014(3) 1.6482(2) 0.76601(17) 0.0391(8) Uani 1 1 d . . .
H4A H -1.9465 1.6716 0.7256 0.047 Uiso 1 1 calc R . .
C1 C -2.2197(4) 1.3165(3) 1.0850(2) 0.0386(9) Uani 1 1 d . . .
H1A H -2.3057 1.3607 1.0833 0.046 Uiso 1 1 calc R . .
C2 C -2.0660(4) 1.1908(3) 1.1182(3) 0.0563(13) Uani 1 1 d . . .
H2B H -2.0215 1.1294 1.1431 0.068 Uiso 1 1 calc R . .
C3 C -2.0095(4) 1.2502(3) 1.0593(3) 0.0547(13) Uani 1 1 d . . .
H3A H -1.9152 1.2390 1.0363 0.066 Uiso 1 1 calc R . .
C4 C -1.9696(3) 1.5660(3) 0.81523(18) 0.0311(8) Uani 1 1 d . . .
H4B H -1.8826 1.5228 0.8116 0.037 Uiso 1 1 calc R . .
C5 C -2.1359(4) 1.6902(3) 0.7899(2) 0.0462(11) Uani 1 1 d . . .
H5A H -2.1874 1.7495 0.7662 0.055 Uiso 1 1 calc R . .
C6 C -2.1799(4) 1.6297(3) 0.8540(2) 0.0498(12) Uani 1 1 d . . .
H6A H -2.2693 1.6394 0.8834 0.060 Uiso 1 1 calc R . .
C7 C -1.7845(3) 1.40985(19) 0.93955(16) 0.0181(6) Uani 1 1 d . . .
C8 C -1.6474(3) 1.35946(19) 0.90484(16) 0.0175(6) Uani 1 1 d . . .
C9 C -1.6436(3) 1.28747(19) 0.86595(15) 0.0165(6) Uani 1 1 d . . .
H9A H -1.7276 1.2718 0.8608 0.020 Uiso 1 1 calc R . .
C10 C -1.5189(3) 1.23877(19) 0.83489(15) 0.0177(6) Uani 1 1 d . . .
C11 C -1.5192(3) 1.1586(2) 0.79570(16) 0.0194(6) Uani 1 1 d . . .
O3 O -1.4040(2) 1.12176(14) 0.76123(11) 0.0211(5) Uani 1 1 d . . .
O4 O -1.6306(2) 1.13105(16) 0.80058(13) 0.0301(5) Uani 1 1 d . . .
C12 C -1.3948(3) 1.2612(2) 0.84179(15) 0.0186(6) Uani 1 1 d . . .
H12A H -1.3090 1.2284 0.8194 0.022 Uiso 1 1 calc R . .
C13 C -1.3974(3) 1.3323(2) 0.88182(16) 0.0181(6) Uani 1 1 d . . .
C14 C -1.2634(3) 1.3551(2) 0.89186(16) 0.0215(7) Uani 1 1 d . . .
O5 O -1.2722(2) 1.42356(16) 0.92354(14) 0.0333(6) Uani 1 1 d . . .
O6 O -1.1523(2) 1.30199(16) 0.86934(13) 0.0275(5) Uani 1 1 d . . .
C15 C -1.5235(3) 1.3808(2) 0.91277(16) 0.0188(6) Uani 1 1 d . . .
H15A H -1.5255 1.4293 0.9398 0.023 Uiso 1 1 calc R . .
Cu2 Cu -1.39470(3) 0.98988(2) 0.740781(18) 0.01552(8) Uani 1 1 d . . .
O7 O -1.1616(2) 0.97770(18) 0.71529(14) 0.0353(6) Uani 1 1 d D . .
N5 N -1.3999(3) 0.93577(17) 0.84803(13) 0.0216(6) Uani 1 1 d . . .
N6 N -1.3522(3) 0.9134(2) 0.95922(15) 0.0337(7) Uani 1 1 d . . .
H6B H -1.3126 0.9177 0.9955 0.040 Uiso 1 1 calc R . .
N7 N -1.4263(3) 1.04927(17) 0.63819(14) 0.0227(6) Uani 1 1 d . . .
N8 N -1.3967(3) 1.0659(2) 0.51804(15) 0.0326(7) Uani 1 1 d . . .
H8A H -1.3644 1.0537 0.4734 0.039 Uiso 1 1 calc R . .
C16 C -1.3279(3) 0.9589(2) 0.88911(18) 0.0320(8) Uani 1 1 d . . .
H16A H -1.2651 1.0035 0.8707 0.038 Uiso 1 1 calc R . .
C17 C -1.4500(4) 0.8587(3) 0.9647(2) 0.0453(10) Uani 1 1 d . . .
H17A H -1.4908 0.8188 1.0083 0.054 Uiso 1 1 calc R . .
C18 C -1.4771(4) 0.8729(3) 0.8950(2) 0.0402(9) Uani 1 1 d . . .
H18A H -1.5407 0.8432 0.8812 0.048 Uiso 1 1 calc R . .
C19 C -1.3586(3) 1.0114(2) 0.58063(17) 0.0289(7) Uani 1 1 d . . .
H19A H -1.2912 0.9528 0.5837 0.035 Uiso 1 1 calc R . .
C20 C -1.4941(4) 1.1439(3) 0.53467(19) 0.0344(8) Uani 1 1 d . . .
H20A H -1.5405 1.1951 0.5010 0.041 Uiso 1 1 calc R . .
C21 C -1.5114(3) 1.1334(2) 0.60905(18) 0.0282(8) Uani 1 1 d . . .
H21A H -1.5729 1.1773 0.6370 0.034 Uiso 1 1 calc R . .
O8 O -1.3791(2) 0.86040(14) 0.71718(11) 0.0199(4) Uani 1 1 d . . .
O9 O -1.6043(2) 0.85869(17) 0.75198(14) 0.0387(6) Uani 1 1 d . . .
C22 C -1.4872(3) 0.8291(2) 0.71797(16) 0.0208(6) Uani 1 1 d . . .
C23 C -1.4727(3) 0.7514(2) 0.67392(16) 0.0187(6) Uani 1 1 d . . .
C24 C -1.3437(3) 0.71001(19) 0.64052(15) 0.0161(6) Uani 1 1 d . . .
H24A H -1.2627 0.7279 0.6476 0.019 Uiso 1 1 calc R . .
C25 C -1.3323(3) 0.64247(19) 0.59664(15) 0.0161(6) Uani 1 1 d . . .
C26 C -1.1925(3) 0.59974(19) 0.55830(15) 0.0165(6) Uani 1 1 d . . .
O10 O -1.09092(19) 0.63072(14) 0.56904(12) 0.0213(5) Uani 1 1 d . . .
O11 O -1.1859(2) 0.54079(16) 0.51954(13) 0.0291(5) Uani 1 1 d . . .
C27 C -1.4516(3) 0.61665(19) 0.58585(15) 0.0169(6) Uani 1 1 d . . .
H27A H -1.4442 0.5700 0.5563 0.020 Uiso 1 1 calc R . .
C28 C -1.5812(3) 0.6595(2) 0.61857(15) 0.0177(6) Uani 1 1 d . . .
C29 C -1.7110(3) 0.6394(2) 0.60316(16) 0.0190(6) Uani 1 1 d . . .
O12 O -1.69846(19) 0.57955(15) 0.56250(11) 0.0216(5) Uani 1 1 d . . .
O13 O -1.8253(2) 0.68511(15) 0.62976(13) 0.0258(5) Uani 1 1 d . . .
C30 C -1.5911(3) 0.7259(2) 0.66317(16) 0.0203(6) Uani 1 1 d . . .
H30A H -1.6794 0.7541 0.6864 0.024 Uiso 1 1 calc R . .
Cu3 Cu -1.10867(3) 0.42382(2) 0.452280(19) 0.01800(8) Uani 1 1 d . . .
N9 N -1.1300(3) 0.32582(18) 0.54562(14) 0.0244(6) Uani 1 1 d . . .
N10 N -1.2130(4) 0.2232(3) 0.64178(19) 0.0521(9) Uani 1 1 d . . .
H10A H -1.2697 0.1865 0.6719 0.063 Uiso 1 1 calc R . .
N11 N -1.0943(2) 0.52816(18) 0.36188(14) 0.0229(6) Uani 1 1 d . . .
N12 N -1.0219(3) 0.6239(2) 0.25785(15) 0.0289(7) Uani 1 1 d . . .
H12B H -0.9668 0.6473 0.2177 0.035 Uiso 1 1 calc R . .
C31 C -1.2362(4) 0.2812(3) 0.5767(2) 0.0462(10) Uani 1 1 d . . .
H31A H -1.3172 0.2892 0.5558 0.055 Uiso 1 1 calc R . .
C32 C -1.0900(4) 0.2303(3) 0.6535(2) 0.0413(9) Uani 1 1 d . . .
H32A H -1.0470 0.1969 0.6952 0.050 Uiso 1 1 calc R . .
C33 C -1.0386(4) 0.2939(3) 0.59464(19) 0.0344(8) Uani 1 1 d . . .
H33A H -0.9519 0.3137 0.5880 0.041 Uiso 1 1 calc R . .
C34 C -0.9889(3) 0.5429(2) 0.30797(18) 0.0271(7) Uani 1 1 d . . .
H34A H -0.9008 0.5010 0.3052 0.032 Uiso 1 1 calc R . .
C35 C -1.1570(3) 0.6643(2) 0.27995(19) 0.0308(8) Uani 1 1 d . . .
H35A H -1.2095 0.7223 0.2552 0.037 Uiso 1 1 calc R . .
C36 C -1.2002(3) 0.6047(2) 0.34394(18) 0.0282(8) Uani 1 1 d . . .
H36A H -1.2904 0.6140 0.3725 0.034 Uiso 1 1 calc R . .
O14 O -1.9682(3) 0.9550(3) 1.19770(18) 0.0720(9) Uani 1 1 d D . .
O15 O -1.2049(3) 0.9514(2) 1.05770(15) 0.0529(8) Uani 1 1 d D . .
O16 O -0.9177(3) 0.8917(2) 1.06537(16) 0.0503(8) Uani 1 1 d D . .
O17 O -1.7644(2) 1.03706(17) 0.73493(14) 0.0340(6) Uani 1 1 d D . .
O18 O 0.0442(3) 0.87717(17) 1.61982(15) 0.0398(6) Uani 1 1 d D . .
H7E H -1.1210(19) 0.9941(13) 0.7494(9) 0.019(8) Uiso 1 1 d D . .
H17D H -1.723(2) 1.0584(13) 0.7676(11) 0.064(14) Uiso 1 1 d D . .
H14E H -1.955(3) 0.9364(19) 1.1517(8) 0.089(19) Uiso 1 1 d D . .
H16E H -0.905(3) 0.8242(9) 1.0858(17) 0.080(17) Uiso 1 1 d D . .
H7D H -1.093(2) 0.9385(14) 0.6890(11) 0.044(11) Uiso 1 1 d D . .
H14D H -2.0607(13) 0.953(3) 1.2176(14) 0.057(13) Uiso 1 1 d D . .
H16D H -0.844(2) 0.899(2) 1.0253(13) 0.084(18) Uiso 1 1 d D . .
H17E H -1.735(4) 0.9681(8) 0.746(2) 0.11(2) Uiso 1 1 d D . .
H18D H 0.1073(18) 0.9179(11) 1.617(3) 0.14(3) Uiso 1 1 d D . .
H18E H 0.097(3) 0.8138(8) 1.624(3) 0.068(15) Uiso 1 1 d D . .
O20 O -0.2089(3) 0.98277(19) 1.40676(14) 0.0417(6) Uani 1 1 d D . .
H20D H -0.236(2) 0.9637(17) 1.3689(8) 0.044(11) Uiso 1 1 d D . .
H20E H -0.194(5) 0.9256(15) 1.4432(12) 0.18(4) Uiso 1 1 d D . .
O19 O -0.1122(3) 0.84623(18) 1.52642(15) 0.0424(7) Uani 1 1 d D . .
H19D H -0.064(2) 0.8675(15) 1.5554(14) 0.16(3) Uiso 1 1 d D . .
H19E H -0.096(4) 0.7775(8) 1.542(2) 0.14(3) Uiso 1 1 d D . .
H15D H -1.1104(13) 0.924(4) 1.0567(19) 0.17(3) Uiso 1 1 d D . .
H15E H -1.245(3) 0.929(3) 1.1071(9) 0.093(16) Uiso 1 1 d D . .

loop_
_atom_site_aniso_label
_atom_site_aniso_U_11
_atom_site_aniso_U_22
_atom_site_aniso_U_33
_atom_site_aniso_U_23
_atom_site_aniso_U_13
_atom_site_aniso_U_12
Cu1 0.00770(16) 0.0398(2) 0.02752(19) -0.00339(16) 0.00645(14) 0.00310(15)
O1 0.0097(9) 0.0274(10) 0.0430(12) -0.0153(9) 0.0033(9) -0.0024(8)
O2 0.0215(11) 0.0317(10) 0.0443(12) -0.0280(9) 0.0137(9) -0.0048(9)
N1 0.0186(12) 0.0387(15) 0.0351(15) -0.0065(12) 0.0025(11) -0.0050(11)
N2 0.0407(17) 0.0507(18) 0.0421(18) -0.0028(14) 0.0072(14) -0.0221(14)
N3 0.0168(12) 0.0454(16) 0.0272(14) -0.0011(12) 0.0028(11) 0.0042(12)
N4 0.0346(15) 0.0438(16) 0.0334(15) -0.0049(13) 0.0025(13) -0.0069(13)
C1 0.0208(16) 0.048(2) 0.0407(19) -0.0089(16) 0.0098(14) -0.0071(15)
C2 0.037(2) 0.038(2) 0.074(3) 0.015(2) -0.001(2) -0.0029(17)
C3 0.0247(18) 0.045(2) 0.069(3) 0.008(2) 0.0129(19) 0.0038(17)
C4 0.0207(15) 0.0394(17) 0.0282(16) -0.0053(14) 0.0008(13) -0.0018(13)
C5 0.040(2) 0.046(2) 0.041(2) -0.0005(17) -0.0062(17) 0.0052(17)
C6 0.0271(18) 0.059(2) 0.042(2) -0.0001(19) 0.0061(16) 0.0118(18)
C7 0.0117(12) 0.0134(12) 0.0255(14) -0.0048(11) 0.0062(11) -0.0028(10)
C8 0.0096(12) 0.0169(12) 0.0244(13) -0.0072(10) 0.0041(10) -0.0026(10)
C9 0.0101(11) 0.0195(12) 0.0215(13) -0.0090(10) 0.0003(10) -0.0031(10)
C10 0.0148(12) 0.0183(12) 0.0222(13) -0.0093(10) -0.0017(10) -0.0033(10)
C11 0.0189(13) 0.0165(12) 0.0246(13) -0.0108(10) -0.0036(11) -0.0001(11)
O3 0.0183(9) 0.0187(9) 0.0256(10) -0.0103(8) 0.0043(8) -0.0033(8)
O4 0.0157(10) 0.0348(10) 0.0490(12) -0.0267(9) -0.0049(9) -0.0042(9)
C12 0.0110(12) 0.0198(13) 0.0227(13) -0.0069(11) 0.0030(11) -0.0006(10)
C13 0.0119(12) 0.0212(13) 0.0223(13) -0.0072(10) 0.0009(10) -0.0058(10)
C14 0.0148(13) 0.0226(13) 0.0261(14) -0.0061(11) 0.0006(11) -0.0038(11)
O5 0.0166(10) 0.0309(11) 0.0627(14) -0.0246(10) -0.0133(10) -0.0026(9)
O6 0.0124(9) 0.0319(11) 0.0386(12) -0.0120(9) 0.0022(9) -0.0056(8)
C15 0.0177(13) 0.0171(12) 0.0230(13) -0.0080(10) -0.0010(11) -0.0038(11)
Cu2 0.01262(15) 0.01552(15) 0.01919(15) -0.00849(12) 0.00205(12) -0.00321(12)
O7 0.0128(10) 0.0516(13) 0.0488(13) -0.0297(11) 0.0024(9) -0.0066(9)
N5 0.0198(11) 0.0216(11) 0.0229(12) -0.0076(9) -0.0009(10) -0.0020(10)
N6 0.0318(14) 0.0453(16) 0.0255(13) -0.0083(12) -0.0079(11) -0.0065(12)
N7 0.0235(12) 0.0221(11) 0.0235(12) -0.0083(9) -0.0003(10) -0.0057(10)
N8 0.0371(15) 0.0419(15) 0.0195(12) -0.0073(11) 0.0009(11) -0.0130(13)
C16 0.0319(16) 0.0376(16) 0.0297(16) -0.0043(13) -0.0044(13) -0.0165(14)
C17 0.054(2) 0.053(2) 0.0279(18) 0.0050(16) -0.0070(16) -0.0224(18)
C18 0.0498(19) 0.0443(18) 0.0306(17) 0.0013(15) -0.0074(16) -0.0260(16)
C19 0.0300(16) 0.0325(16) 0.0230(14) -0.0110(12) 0.0007(13) -0.0025(13)
C20 0.0345(17) 0.0333(17) 0.0322(17) 0.0033(14) -0.0073(14) -0.0086(14)
C21 0.0230(15) 0.0248(15) 0.0327(16) -0.0042(13) -0.0010(13) -0.0012(12)
O8 0.0153(9) 0.0182(9) 0.0287(10) -0.0109(8) -0.0019(8) -0.0031(7)
O9 0.0188(11) 0.0454(12) 0.0599(14) -0.0379(11) 0.0038(10) -0.0025(10)
C22 0.0133(13) 0.0222(13) 0.0276(14) -0.0134(11) 0.0008(11) 0.0000(11)
C23 0.0123(12) 0.0217(13) 0.0226(13) -0.0091(11) 0.0010(11) -0.0030(10)
C24 0.0092(11) 0.0188(12) 0.0221(13) -0.0070(10) -0.0025(10) -0.0033(10)
C25 0.0085(11) 0.0158(12) 0.0230(13) -0.0059(10) 0.0021(10) -0.0026(10)
C26 0.0105(12) 0.0174(12) 0.0217(13) -0.0067(10) -0.0028(10) 0.0001(10)
O10 0.0068(8) 0.0225(9) 0.0356(11) -0.0118(8) 0.0010(8) -0.0029(7)
O11 0.0164(10) 0.0354(11) 0.0399(12) -0.0256(9) 0.0046(9) -0.0031(9)
C27 0.0136(12) 0.0162(12) 0.0228(13) -0.0063(10) -0.0012(10) -0.0054(10)
C28 0.0112(12) 0.0211(13) 0.0218(13) -0.0079(10) 0.0012(10) -0.0053(10)
C29 0.0122(12) 0.0217(13) 0.0209(13) -0.0021(11) 0.0017(11) -0.0056(10)
O12 0.0111(8) 0.0287(10) 0.0287(10) -0.0133(8) -0.0013(8) -0.0055(8)
O13 0.0074(9) 0.0298(10) 0.0413(12) -0.0150(9) 0.0017(8) -0.0027(8)
C30 0.0121(12) 0.0216(13) 0.0267(14) -0.0103(11) 0.0040(11) -0.0031(11)
Cu3 0.00651(14) 0.02104(16) 0.02516(17) -0.00676(13) 0.00279(13) -0.00284(12)
N9 0.0211(12) 0.0252(12) 0.0270(13) -0.0057(10) 0.0018(10) -0.0096(10)
N10 0.0559(18) 0.0610(19) 0.0422(18) 0.0051(15) -0.0005(15) -0.0408(16)
N11 0.0139(11) 0.0227(11) 0.0309(13) -0.0077(10) 0.0008(10) -0.0031(9)
N12 0.0245(13) 0.0319(13) 0.0260(13) -0.0038(11) 0.0035(11) -0.0062(11)
C31 0.0356(18) 0.059(2) 0.041(2) 0.0077(18) -0.0029(16) -0.0276(17)
C32 0.053(2) 0.0439(19) 0.0287(17) 0.0007(15) -0.0069(16) -0.0216(17)
C33 0.0330(16) 0.0391(17) 0.0350(17) -0.0083(14) -0.0031(14) -0.0162(14)
C34 0.0189(14) 0.0279(15) 0.0301(16) -0.0058(13) 0.0047(12) -0.0038(12)
C35 0.0255(15) 0.0306(16) 0.0356(17) -0.0061(13) -0.0090(13) -0.0004(13)
C36 0.0149(13) 0.0326(16) 0.0348(16) -0.0091(13) -0.0024(12) 0.0009(12)
O14 0.0272(13) 0.142(2) 0.0698(17) -0.0676(17) 0.0130(13) -0.0330(15)
O15 0.0372(14) 0.082(2) 0.0408(14) -0.0185(14) -0.0086(12) -0.0048(14)
O16 0.0502(16) 0.0377(14) 0.0557(16) -0.0131(12) -0.0031(14) 0.0055(13)
O17 0.0222(10) 0.0397(12) 0.0451(13) -0.0180(10) -0.0033(10) -0.0081(9)
O18 0.0293(12) 0.0332(12) 0.0547(15) -0.0205(11) 0.0031(11) 0.0019(10)
O20 0.0446(14) 0.0499(14) 0.0356(13) -0.0172(11) -0.0013(11) -0.0148(12)
O19 0.0431(14) 0.0321(12) 0.0503(15) -0.0133(11) -0.0027(12) -0.0029(11)

loop_
_atom_type_symbol
_atom_type_description
_atom_type_scat_dispersion_real
_atom_type_scat_dispersion_imag
_atom_type_scat_source
C C 0.0033 0.0016 'International Tables Vol C Tables 4.2.6.8 and 6.1.1.4'
H H 0.0000 0.0000 'International Tables Vol C Tables 4.2.6.8 and 6.1.1.4'
N N 0.0061 0.0033 'International Tables Vol C Tables 4.2.6.8 and 6.1.1.4'
O O 0.0106 0.0060 'International Tables Vol C Tables 4.2.6.8 and 6.1.1.4'
Cu Cu 0.3201 1.2651 'International Tables Vol C Tables 4.2.6.8 and 6.1.1.4'

loop_
_geom_angle_atom_site_label_1
_geom_angle_atom_site_label_2
_geom_angle_atom_site_label_3
_geom_angle
_geom_angle_site_symmetry_1
_geom_angle_site_symmetry_3
_geom_angle_publ_flag
N3 Cu1 N1 179.00(11) . . ?
N3 Cu1 O1 90.55(10) . . ?
N1 Cu1 O1 90.42(10) . . ?
N3 Cu1 O2 90.55(11) . 2_187 ?
N1 Cu1 O2 88.59(11) . 2_187 ?
O1 Cu1 O2 138.83(10) . 2_187 ?
N3 Cu1 O5 89.52(11) . 1_455 ?
N1 Cu1 O5 89.93(11) . 1_455 ?
O1 Cu1 O5 135.23(10) . 1_455 ?
O2 Cu1 O5 85.94(9) 2_187 1_455 ?
C7 O1 Cu1 131.32(19) . . ?
C7 O2 Cu1 142.3(2) . 2_187 ?
C1 N1 C3 104.9(3) . . ?
C1 N1 Cu1 125.0(2) . . ?
C3 N1 Cu1 130.1(2) . . ?
C1 N2 C2 106.7(3) . . ?
C4 N3 C6 106.1(3) . . ?
C4 N3 Cu1 128.4(2) . . ?
C6 N3 Cu1 125.3(2) . . ?
C4 N4 C5 107.4(3) . . ?
N1 C1 N2 111.3(3) . . ?
C3 C2 N2 106.7(4) . . ?
C2 C3 N1 110.3(3) . . ?
N3 C4 N4 111.3(3) . . ?
C6 C5 N4 106.1(3) . . ?
C5 C6 N3 109.0(3) . . ?
O2 C7 O1 127.1(3) . . ?
O2 C7 C8 116.8(3) . . ?
O1 C7 C8 116.2(3) . . ?
C9 C8 C15 119.2(2) . . ?
C9 C8 C7 119.3(3) . . ?
C15 C8 C7 121.4(3) . . ?
C10 C9 C8 120.4(3) . . ?
C9 C10 C12 120.4(3) . . ?
C9 C10 C11 118.7(3) . . ?
C12 C10 C11 120.9(2) . . ?
O4 C11 O3 124.3(3) . . ?
O4 C11 C10 118.5(2) . . ?
O3 C11 C10 117.2(3) . . ?
C11 O3 Cu2 115.50(18) . . ?
C10 C12 C13 119.7(2) . . ?
C15 C13 C12 119.3(3) . . ?
C15 C13 C14 120.4(3) . . ?
C12 C13 C14 120.2(2) . . ?
O5 C14 O6 125.1(3) . . ?
O5 C14 C13 117.2(2) . . ?
O6 C14 C13 117.7(3) . . ?
C14 O5 Cu1 116.77(19) . 1_655 ?
C13 C15 C8 120.9(3) . . ?
O8 Cu2 N5 93.49(10) . . ?
O8 Cu2 N7 87.84(10) . . ?
N5 Cu2 N7 169.65(10) . . ?
O8 Cu2 O3 177.64(8) . . ?
N5 Cu2 O3 88.08(10) . . ?
N7 Cu2 O3 90.93(10) . . ?
O8 Cu2 O7 91.01(8) . . ?
N5 Cu2 O7 94.45(10) . . ?
N7 Cu2 O7 95.79(10) . . ?
O3 Cu2 O7 87.11(9) . . ?
C16 N5 C18 105.4(3) . . ?
C16 N5 Cu2 124.5(2) . . ?
C18 N5 Cu2 130.0(2) . . ?
C16 N6 C17 106.9(3) . . ?
C19 N7 C21 105.2(3) . . ?
C19 N7 Cu2 122.9(2) . . ?
C21 N7 Cu2 131.9(2) . . ?
C19 N8 C20 108.3(3) . . ?
N5 C16 N6 112.3(3) . . ?
C18 C17 N6 105.7(3) . . ?
N5 C18 C17 109.7(4) . . ?
N7 C19 N8 111.2(3) . . ?
C21 C20 N8 105.7(3) . . ?
C20 C21 N7 109.6(3) . . ?
C22 O8 Cu2 119.70(17) . . ?
O9 C22 O8 124.6(3) . . ?
O9 C22 C23 118.5(3) . . ?
O8 C22 C23 117.0(2) . . ?
C24 C23 C30 120.0(3) . . ?
C24 C23 C22 120.8(3) . . ?
C30 C23 C22 119.1(2) . . ?
C23 C24 C25 120.2(3) . . ?
C24 C25 C27 119.8(2) . . ?
C24 C25 C26 120.3(2) . . ?
C27 C25 C26 119.8(3) . . ?
O11 C26 O10 126.1(2) . . ?
O11 C26 C25 118.8(3) . . ?
O10 C26 C25 115.2(2) . . ?
C26 O10 Cu3 128.43(18) . 2_366 ?
C26 O11 Cu3 163.2(2) . . ?
C28 C27 C25 119.8(3) . . ?
C30 C28 C27 119.8(3) . . ?
C30 C28 C29 119.2(2) . . ?
C27 C28 C29 121.0(3) . . ?
O12 C29 O13 123.8(3) . . ?
O12 C29 C28 117.5(2) . . ?
O13 C29 C28 118.6(3) . . ?
C29 O12 Cu3 107.35(17) . 2_266 ?
C23 C30 C28 120.3(3) . . ?
N9 Cu3 O10 91.00(10) . 2_366 ?
N9 Cu3 N11 176.55(10) . . ?
O10 Cu3 N11 91.50(9) 2_366 . ?
N9 Cu3 O12 90.46(10) . 2_266 ?
O10 Cu3 O12 145.89(9) 2_366 2_266 ?
N11 Cu3 O12 88.81(10) . 2_266 ?
N9 Cu3 O11 88.00(10) . . ?
O10 Cu3 O11 120.93(9) 2_366 . ?
N11 Cu3 O11 88.68(10) . . ?
O12 Cu3 O11 93.18(8) 2_266 . ?
C31 N9 C33 105.2(3) . . ?
C31 N9 Cu3 128.5(2) . . ?
C33 N9 Cu3 126.2(2) . . ?
C32 N10 C31 108.7(3) . . ?
C34 N11 C36 105.3(3) . . ?
C34 N11 Cu3 130.4(2) . . ?
C36 N11 Cu3 124.3(2) . . ?
C34 N12 C35 107.8(3) . . ?
N9 C31 N10 110.1(4) . . ?
N10 C32 C33 106.4(3) . . ?
C32 C33 N9 109.7(3) . . ?
N11 C34 N12 111.3(3) . . ?
C36 C35 N12 105.7(3) . . ?
C35 C36 N11 109.9(3) . . ?

loop_
_geom_bond_atom_site_label_1
_geom_bond_atom_site_label_2
_geom_bond_distance
_geom_bond_site_symmetry_2
_geom_bond_publ_flag
Cu1 N3 1.956(3) . ?
Cu1 N1 1.960(3) . ?
Cu1 O1 1.967(2) . ?
Cu1 O2 2.109(2) 2_187 ?
Cu1 O5 2.116(2) 1_455 ?
O1 C7 1.251(4) . ?
O2 C7 1.245(4) . ?
O2 Cu1 2.109(2) 2_187 ?
N1 C1 1.323(4) . ?
N1 C3 1.347(5) . ?
N2 C1 1.326(5) . ?
N2 C2 1.353(5) . ?
N3 C4 1.317(4) . ?
N3 C6 1.375(5) . ?
N4 C4 1.330(4) . ?
N4 C5 1.378(5) . ?
C2 C3 1.328(6) . ?
C5 C6 1.356(6) . ?
C7 C8 1.499(4) . ?
C8 C9 1.391(4) . ?
C8 C15 1.392(4) . ?
C9 C10 1.375(4) . ?
C10 C12 1.394(4) . ?
C10 C11 1.508(4) . ?
C11 O4 1.246(4) . ?
C11 O3 1.270(3) . ?
O3 Cu2 1.992(2) . ?
C12 C13 1.398(4) . ?
C13 C15 1.383(4) . ?
C13 C14 1.514(4) . ?
C14 O5 1.243(4) . ?
C14 O6 1.256(3) . ?
O5 Cu1 2.116(2) 1_655 ?
Cu2 O8 1.972(2) . ?
Cu2 N5 1.974(3) . ?
Cu2 N7 1.974(3) . ?
Cu2 O7 2.264(2) . ?
N5 C16 1.305(5) . ?
N5 C18 1.351(4) . ?
N6 C16 1.320(4) . ?
N6 C17 1.361(5) . ?
N7 C19 1.319(4) . ?
N7 C21 1.376(4) . ?
N8 C19 1.324(4) . ?
N8 C20 1.359(4) . ?
C17 C18 1.357(5) . ?
C20 C21 1.350(5) . ?
O8 C22 1.260(4) . ?
O9 C22 1.250(4) . ?
C22 C23 1.507(4) . ?
C23 C24 1.384(4) . ?
C23 C30 1.386(4) . ?
C24 C25 1.388(4) . ?
C25 C27 1.398(4) . ?
C25 C26 1.506(4) . ?
C26 O11 1.226(4) . ?
C26 O10 1.270(4) . ?
O10 Cu3 1.9747(19) 2_366 ?
O11 Cu3 2.244(2) . ?
C27 C28 1.392(4) . ?
C28 C30 1.388(4) . ?
C28 C29 1.496(4) . ?
C29 O12 1.251(4) . ?
C29 O13 1.255(3) . ?
O12 Cu3 2.028(2) 2_266 ?
Cu3 N9 1.968(3) . ?
Cu3 O10 1.9747(19) 2_366 ?
Cu3 N11 1.975(3) . ?
Cu3 O12 2.028(2) 2_266 ?
N9 C31 1.321(5) . ?
N9 C33 1.368(4) . ?
N10 C32 1.330(5) . ?
N10 C31 1.335(5) . ?
N11 C34 1.317(4) . ?
N11 C36 1.376(4) . ?
N12 C34 1.331(4) . ?
N12 C35 1.369(4) . ?
C32 C33 1.341(5) . ?
C35 C36 1.346(5) . ?

loop_
_geom_torsion_atom_site_label_1
_geom_torsion_atom_site_label_2
_geom_torsion_atom_site_label_3
_geom_torsion_atom_site_label_4
_geom_torsion
_geom_torsion_site_symmetry_1
_geom_torsion_site_symmetry_2
_geom_torsion_site_symmetry_3
_geom_torsion_site_symmetry_4
_geom_torsion_publ_flag
N3 Cu1 O1 C7 80.4(3) . . . . ?
N1 Cu1 O1 C7 -99.4(3) . . . . ?
O2 Cu1 O1 C7 -11.1(3) 2_187 . . . ?
O5 Cu1 O1 C7 170.3(2) 1_455 . . . ?
O1 Cu1 N1 C1 177.4(3) . . . . ?
O2 Cu1 N1 C1 38.6(3) 2_187 . . . ?
O5 Cu1 N1 C1 -47.4(3) 1_455 . . . ?
O1 Cu1 N1 C3 -2.2(4) . . . . ?
O2 Cu1 N1 C3 -141.0(4) 2_187 . . . ?
O5 Cu1 N1 C3 133.1(4) 1_455 . . . ?
O1 Cu1 N3 C4 9.8(3) . . . . ?
O2 Cu1 N3 C4 148.6(3) 2_187 . . . ?
O5 Cu1 N3 C4 -125.5(3) 1_455 . . . ?
O1 Cu1 N3 C6 -175.8(4) . . . . ?
O2 Cu1 N3 C6 -36.9(4) 2_187 . . . ?
O5 Cu1 N3 C6 49.0(4) 1_455 . . . ?
C3 N1 C1 N2 0.1(5) . . . . ?
Cu1 N1 C1 N2 -179.6(3) . . . . ?
C2 N2 C1 N1 -1.9(5) . . . . ?
C1 N2 C2 C3 2.9(6) . . . . ?
N2 C2 C3 N1 -2.9(6) . . . . ?
C1 N1 C3 C2 1.8(6) . . . . ?
Cu1 N1 C3 C2 -178.6(3) . . . . ?
C6 N3 C4 N4 0.6(5) . . . . ?
Cu1 N3 C4 N4 175.9(3) . . . . ?
C5 N4 C4 N3 -0.4(5) . . . . ?
C4 N4 C5 C6 0.0(5) . . . . ?
N4 C5 C6 N3 0.3(5) . . . . ?
C4 N3 C6 C5 -0.6(5) . . . . ?
Cu1 N3 C6 C5 -176.0(3) . . . . ?
Cu1 O2 C7 O1 1.6(5) 2_187 . . . ?
Cu1 O2 C7 C8 -177.2(2) 2_187 . . . ?
Cu1 O1 C7 O2 6.3(5) . . . . ?
Cu1 O1 C7 C8 -174.91(18) . . . . ?
O2 C7 C8 C9 174.2(3) . . . . ?
O1 C7 C8 C9 -4.7(4) . . . . ?
O2 C7 C8 C15 -3.6(4) . . . . ?
O1 C7 C8 C15 177.5(3) . . . . ?
C15 C8 C9 C10 -0.8(4) . . . . ?
C7 C8 C9 C10 -178.7(2) . . . . ?
C8 C9 C10 C12 -0.2(4) . . . . ?
C8 C9 C10 C11 177.7(2) . . . . ?
C9 C10 C11 O4 -8.7(4) . . . . ?
C12 C10 C11 O4 169.3(3) . . . . ?
C9 C10 C11 O3 173.1(2) . . . . ?
C12 C10 C11 O3 -9.0(4) . . . . ?
O4 C11 O3 Cu2 -18.3(4) . . . . ?
C10 C11 O3 Cu2 159.75(18) . . . . ?
C9 C10 C12 C13 1.3(4) . . . . ?
C11 C10 C12 C13 -176.6(2) . . . . ?
C10 C12 C13 C15 -1.3(4) . . . . ?
C10 C12 C13 C14 178.0(2) . . . . ?
C15 C13 C14 O5 -5.5(4) . . . . ?
C12 C13 C14 O5 175.2(3) . . . . ?
C15 C13 C14 O6 172.7(3) . . . . ?
C12 C13 C14 O6 -6.6(4) . . . . ?
O6 C14 O5 Cu1 -7.7(4) . . . 1_655 ?
C13 C14 O5 Cu1 170.34(19) . . . 1_655 ?
C12 C13 C15 C8 0.3(4) . . . . ?
C14 C13 C15 C8 -179.1(3) . . . . ?
C9 C8 C15 C13 0.8(4) . . . . ?
C7 C8 C15 C13 178.6(3) . . . . ?
C11 O3 Cu2 N5 -70.4(2) . . . . ?
C11 O3 Cu2 N7 99.3(2) . . . . ?
C11 O3 Cu2 O7 -165.0(2) . . . . ?
O8 Cu2 N5 C16 134.1(3) . . . . ?
N7 Cu2 N5 C16 -128.8(6) . . . . ?
O3 Cu2 N5 C16 -44.2(3) . . . . ?
O7 Cu2 N5 C16 42.8(3) . . . . ?
O8 Cu2 N5 C18 -48.7(3) . . . . ?
N7 Cu2 N5 C18 48.4(7) . . . . ?
O3 Cu2 N5 C18 133.1(3) . . . . ?
O7 Cu2 N5 C18 -140.0(3) . . . . ?
O8 Cu2 N7 C19 -39.6(3) . . . . ?
N5 Cu2 N7 C19 -137.2(5) . . . . ?
O3 Cu2 N7 C19 138.4(3) . . . . ?
O7 Cu2 N7 C19 51.2(3) . . . . ?
O8 Cu2 N7 C21 142.6(3) . . . . ?
N5 Cu2 N7 C21 45.0(7) . . . . ?
O3 Cu2 N7 C21 -39.4(3) . . . . ?
O7 Cu2 N7 C21 -126.6(3) . . . . ?
C18 N5 C16 N6 1.2(4) . . . . ?
Cu2 N5 C16 N6 179.0(2) . . . . ?
C17 N6 C16 N5 -1.8(4) . . . . ?
C16 N6 C17 C18 1.6(4) . . . . ?
C16 N5 C18 C17 -0.1(4) . . . . ?
Cu2 N5 C18 C17 -177.8(3) . . . . ?
N6 C17 C18 N5 -0.9(4) . . . . ?
C21 N7 C19 N8 -0.5(4) . . . . ?
Cu2 N7 C19 N8 -178.8(2) . . . . ?
C20 N8 C19 N7 0.1(4) . . . . ?
C19 N8 C20 C21 0.2(4) . . . . ?
N8 C20 C21 N7 -0.5(4) . . . . ?
C19 N7 C21 C20 0.6(4) . . . . ?
Cu2 N7 C21 C20 178.7(2) . . . . ?
N5 Cu2 O8 C22 89.7(2) . . . . ?
N7 Cu2 O8 C22 -80.0(2) . . . . ?
O7 Cu2 O8 C22 -175.8(2) . . . . ?
Cu2 O8 C22 O9 -21.2(4) . . . . ?
Cu2 O8 C22 C23 158.12(19) . . . . ?
O9 C22 C23 C24 -174.4(3) . . . . ?
O8 C22 C23 C24 6.2(4) . . . . ?
O9 C22 C23 C30 9.7(4) . . . . ?
O8 C22 C23 C30 -169.7(3) . . . . ?
C30 C23 C24 C25 -0.5(4) . . . . ?
C22 C23 C24 C25 -176.4(2) . . . . ?
C23 C24 C25 C27 0.4(4) . . . . ?
C23 C24 C25 C26 178.1(2) . . . . ?
C24 C25 C26 O11 -179.5(3) . . . . ?
C27 C25 C26 O11 -1.8(4) . . . . ?
C24 C25 C26 O10 -0.5(4) . . . . ?
C27 C25 C26 O10 177.2(2) . . . . ?
O11 C26 O10 Cu3 -15.0(4) . . . 2_366 ?
C25 C26 O10 Cu3 166.11(17) . . . 2_366 ?
O10 C26 O11 Cu3 17.3(9) . . . . ?
C25 C26 O11 Cu3 -163.8(6) . . . . ?
C24 C25 C27 C28 0.6(4) . . . . ?
C26 C25 C27 C28 -177.1(2) . . . . ?
C25 C27 C28 C30 -1.5(4) . . . . ?
C25 C27 C28 C29 175.1(2) . . . . ?
C30 C28 C29 O12 179.7(3) . . . . ?
C27 C28 C29 O12 3.0(4) . . . . ?
C30 C28 C29 O13 1.6(4) . . . . ?
C27 C28 C29 O13 -175.0(3) . . . . ?
O13 C29 O12 Cu3 1.6(3) . . . 2_266 ?
C28 C29 O12 Cu3 -176.41(19) . . . 2_266 ?
C24 C23 C30 C28 -0.4(4) . . . . ?
C22 C23 C30 C28 175.5(3) . . . . ?
C27 C28 C30 C23 1.4(4) . . . . ?
C29 C28 C30 C23 -175.2(3) . . . . ?
C26 O11 Cu3 N9 84.0(7) . . . . ?
C26 O11 Cu3 O10 -5.9(7) . . . 2_366 ?
C26 O11 Cu3 N11 -96.9(7) . . . . ?
C26 O11 Cu3 O12 174.4(7) . . . 2_266 ?
O10 Cu3 N9 C31 -144.4(3) 2_366 . . . ?
O12 Cu3 N9 C31 1.6(3) 2_266 . . . ?
O11 Cu3 N9 C31 94.7(3) . . . . ?
O10 Cu3 N9 C33 39.9(3) 2_366 . . . ?
O12 Cu3 N9 C33 -174.2(3) 2_266 . . . ?
O11 Cu3 N9 C33 -81.0(3) . . . . ?
O10 Cu3 N11 C34 5.6(3) 2_366 . . . ?
O12 Cu3 N11 C34 -140.3(3) 2_266 . . . ?
O11 Cu3 N11 C34 126.5(3) . . . . ?
O10 Cu3 N11 C36 -173.1(3) 2_366 . . . ?
O12 Cu3 N11 C36 41.0(3) 2_266 . . . ?
O11 Cu3 N11 C36 -52.2(3) . . . . ?
C33 N9 C31 N10 -0.5(4) . . . . ?
Cu3 N9 C31 N10 -177.0(3) . . . . ?
C32 N10 C31 N9 0.2(5) . . . . ?
C31 N10 C32 C33 0.3(5) . . . . ?
N10 C32 C33 N9 -0.6(4) . . . . ?
C31 N9 C33 C32 0.7(4) . . . . ?
Cu3 N9 C33 C32 177.3(2) . . . . ?
C36 N11 C34 N12 0.4(4) . . . . ?
Cu3 N11 C34 N12 -178.4(2) . . . . ?
C35 N12 C34 N11 -0.4(4) . . . . ?
C34 N12 C35 C36 0.2(4) . . . . ?
N12 C35 C36 N11 0.0(4) . . . . ?
C34 N11 C36 C35 -0.3(4) . . . . ?
Cu3 N11 C36 C35 178.7(2) . . . . ?
